data_7118239
loop_
_publ_author_name
'Stitzer, K.E.'
'Smith, M.D.'
'zur Loye, H.C.'
'Darriet, J.'

_publ_section_title
;
 Crystal growth, structure determination, and magnetism of a new hexagonal
 rhodate: Ba9 Rh8 O24
;
_journal_name_full 'Chemical Communications'
_journal_page_first 1680
_journal_page_last 1681
_journal_volume 2001
_journal_year 2001
_chemical_formula_sum 'Ba9 O24 Rh8'
_chemical_name_systematic 'Ba9 (Rh8 O24)'
_space_group_IT_number 167
_symmetry_space_group_name_Hall '-R 3 2"c'
_symmetry_space_group_name_H-M 'R -3 c :H'
_cell_angle_alpha 90
_cell_angle_beta 90
_cell_angle_gamma 120
_cell_formula_units_Z 6
_cell_length_a 10.0899
_cell_length_b 10.0899
_cell_length_c 41.462
_cell_volume 3655.566
_citation_journal_id_ASTM CHCOFS
_cod_data_source_file Stitzer_CHCOFS_2001_321.cif
_cod_data_source_block Ba9O24Rh8
_cod_database_code 7118239

loop_
_symmetry_equiv_pos_as_xyz
x,y,z
-y,x-y,z
-x+y,-x,z
y,x,-z+1/2
-x,-x+y,-z+1/2
x-y,-y,-z+1/2
-x,-y,-z
y,-x+y,-z
x-y,x,-z
-y,-x,z-1/2
x,x-y,z-1/2
-x+y,y,z-1/2
x+2/3,y+1/3,z+1/3
-y+2/3,x-y+1/3,z+1/3
-x+y+2/3,-x+1/3,z+1/3
y+2/3,x+1/3,-z+5/6
-x+2/3,-x+y+1/3,-z+5/6
x-y+2/3,-y+1/3,-z+5/6
-x+2/3,-y+1/3,-z+1/3
y+2/3,-x+y+1/3,-z+1/3
x-y+2/3,x+1/3,-z+1/3
-y+2/3,-x+1/3,z-1/6
x+2/3,x-y+1/3,z-1/6
-x+y+2/3,y+1/3,z-1/6
x+1/3,y+2/3,z+2/3
-y+1/3,x-y+2/3,z+2/3
-x+y+1/3,-x+2/3,z+2/3
y+1/3,x+2/3,-z+7/6
-x+1/3,-x+y+2/3,-z+7/6
x-y+1/3,-y+2/3,-z+7/6
-x+1/3,-y+2/3,-z+2/3
y+1/3,-x+y+2/3,-z+2/3
x-y+1/3,x+2/3,-z+2/3
-y+1/3,-x+2/3,z+1/6
x+1/3,x-y+2/3,z+1/6
-x+y+1/3,y+2/3,z+1/6

loop_
_atom_site_label
_atom_site_type_symbol
_atom_site_fract_x
_atom_site_fract_y
_atom_site_fract_z
_atom_site_occupancy
_atom_site_U_iso_or_equiv
O2 O-2 0.8377 0.9935 0.91007 1 0.0
Ba1 Ba+2 0.32231 -0.00678 0.02735 1 0.0
O1 O-2 0.1581 0.1566 0.03011 1 0.0
Rh4 Rh+3 0 0 0.81634 1 0.0
O4 O-2 0.8417 0.96 0.7839 1 0.0
Rh5 Rh+3 0 0 0.75 1 0.0
Rh2 Rh+3 0 0 0.93916 1 0.0
Rh3 Rh+3 0 0 0.87995 1 0.0
Rh1 Rh+3 0 0 0 1 0.0
O3 O-2 0.8518 0.8438 0.84897 1 0.0
Ba2 Ba+2 0.3519 0 0.25 1 0.0
